data_4074357
loop_
_publ_author_name
'Shaw-Taberlet, Jennifer A.'
'Sinbandhit, Sourisak'
'Roisnel, Thierry'
'Hamon, Jean-Ren\'e'
'Lapinte, Claude'

_publ_section_title
;
 Stereoelectronic Effects of the Arenophile (\h5-Cp*)Ru+in Electron-Rich
 \s-Arylacetylide Iron Complexes Including Redox-Driven Haptotropic
 Rearrangement:&#x00A0; An Approach toward Readable Binary Molecular
 Memory Components
;
_journal_issue 22
_journal_name_full Organometallics
_journal_page_first 5311
_journal_paper_doi 10.1021/om060575q
_journal_volume 25
_journal_year 2006
_chemical_compound_source 'synthesis as described'
_chemical_formula_moiety 'C58 H61 Fe1 P2 Ru1, P1 F6, C1 H2 Cl2'
_chemical_formula_sum 'C59 H63 Cl2 F6 Fe P3 Ru'
_chemical_formula_weight 1206.82
_chemical_name_systematic
;
 ?
;
_space_group_IT_number 2
_symmetry_cell_setting triclinic
_symmetry_Int_Tables_number 2
_symmetry_space_group_name_Hall '-P 1'
_symmetry_space_group_name_H-M 'P -1'
_atom_sites_solution_hydrogens geom
_atom_sites_solution_primary direct
_atom_sites_solution_secondary difmap
_audit_conform_dict_location ftp://ftp.iucr.org/pub/cif_core.dic
_audit_conform_dict_name cif_core.dic
_audit_conform_dict_version 2.3
_audit_creation_date 2005-04-12T16:44:18-00:00
_audit_creation_method 'WinGX routine CIF_UPDATE'
_cell_angle_alpha 73.519(5)
_cell_angle_beta 79.923(5)
_cell_angle_gamma 72.445(5)
_cell_formula_units_Z 2
_cell_length_a 12.611(5)
_cell_length_b 15.465(5)
_cell_length_c 15.726(5)
_cell_measurement_reflns_used 0
_cell_measurement_temperature 293(2)
_cell_measurement_theta_max 34.93
_cell_measurement_theta_min 1.36
_cell_measurement_wavelength 0.71073
_cell_volume 2790.6(17)
_computing_molecular_graphics 'Ortep-3 for Windows (Farrugia, 1997)'
_computing_publication_material 'WinGX publication routines (Farrugia, 1999)'
_computing_structure_refinement 'SHELXL-97 (Sheldrick, 1997)'
_computing_structure_solution 'SHELXS-86 (Sheldrick, 1986)'
_diffrn_ambient_temperature 293(2)
_diffrn_measured_fraction_theta_full 0.881
_diffrn_measured_fraction_theta_max 0.881
_diffrn_radiation_monochromator graphite
_diffrn_radiation_probe x-ray
_diffrn_radiation_type MoK\a
_diffrn_radiation_wavelength 0.71069
_diffrn_reflns_av_R_equivalents 0.0241
_diffrn_reflns_av_unetI/netI 0.0305
_diffrn_reflns_limit_h_max 20
_diffrn_reflns_limit_h_min -19
_diffrn_reflns_limit_k_max 24
_diffrn_reflns_limit_k_min -24
_diffrn_reflns_limit_l_max 24
_diffrn_reflns_limit_l_min -24
_diffrn_reflns_number 60910
_diffrn_reflns_theta_full 34.93
_diffrn_reflns_theta_max 34.93
_diffrn_reflns_theta_min 1.36
_exptl_absorpt_coefficient_mu 0.77
_exptl_absorpt_correction_type none
_exptl_crystal_colour orange
_exptl_crystal_density_diffrn 1.436
_exptl_crystal_density_method 'not measured'
_exptl_crystal_description prism
_exptl_crystal_F_000 1240
_exptl_crystal_size_max 0.5
_exptl_crystal_size_mid 0.4
_exptl_crystal_size_min 0.3
_refine_diff_density_max 3.139
_refine_diff_density_min -0.734
_refine_diff_density_rms 0.108
_refine_ls_extinction_method none
_refine_ls_goodness_of_fit_ref 1.026
_refine_ls_hydrogen_treatment mixed
_refine_ls_matrix_type full
_refine_ls_number_parameters 649
_refine_ls_number_reflns 21521
_refine_ls_number_restraints 0
_refine_ls_restrained_S_all 1.026
_refine_ls_R_factor_all 0.0845
_refine_ls_R_factor_gt 0.0565
_refine_ls_shift/su_max 0.032
_refine_ls_shift/su_mean 0.002
_refine_ls_structure_factor_coef Fsqd
_refine_ls_weighting_details 'calc w=1/[\s^2^(Fo^2^)+(0.1151P)^2^+1.2884P] where P=(Fo^2^+2Fc^2^)/3'
_refine_ls_weighting_scheme calc
_refine_ls_wR_factor_gt 0.1669
_refine_ls_wR_factor_ref 0.1941
_reflns_number_gt 14935
_reflns_number_total 21521
_reflns_threshold_expression >2sigma(I)
_cod_data_source_file om060575qsi20060629_105638.cif
_cod_data_source_block js2107
_cod_database_code 4074357

loop_
_symmetry_equiv_pos_as_xyz
'x, y, z'
'-x, -y, -z'

loop_
_atom_site_label
_atom_site_type_symbol
_atom_site_fract_x
_atom_site_fract_y
_atom_site_fract_z
_atom_site_U_iso_or_equiv
_atom_site_adp_type
_atom_site_occupancy
_atom_site_symmetry_multiplicity
_atom_site_calc_flag
_atom_site_refinement_flags
Ru1 Ru 0.289784(16) 0.345236(14) 0.444866(12) 0.03887(7) Uani 1 1 d .
Fe2 Fe 0.66142(3) 0.17889(2) 0.106232(19) 0.03234(8) Uani 1 1 d .
P3 P 0.52327(5) 0.25230(5) 0.02272(4) 0.03720(13) Uani 1 1 d .
P4 P 0.74278(6) 0.28913(5) 0.02998(4) 0.03816(13) Uani 1 1 d .
P5 P 0.88569(8) 0.25265(8) 0.52724(8) 0.0702(3) Uani 1 1 d .
C6 C 0.3458(2) 0.39635(18) 0.29729(15) 0.0396(5) Uani 1 1 d .
C77 C 0.4562(2) 0.39575(18) 0.25386(15) 0.0411(5) Uani 1 1 d .
C8 C 0.4387(2) 0.3010(2) 0.51520(18) 0.0502(6) Uani 1 1 d .
Cl21 Cl 0.72793(15) 0.9679(2) 0.6009(2) 0.1701(10) Uani 1 1 d .
C10 C 0.2764(2) 0.47622(19) 0.32944(17) 0.0448(6) Uani 1 1 d .
C11 C 0.5186(3) 0.2291(2) -0.08559(17) 0.0462(6) Uani 1 1 d .
C12 C 0.2852(2) 0.24185(19) 0.57162(17) 0.0437(5) Uani 1 1 d .
C13 C 0.7727(2) 0.05033(19) 0.08539(18) 0.0465(6) Uani 1 1 d .
C14 C 0.5772(2) 0.26261(18) 0.17494(15) 0.0390(5) Uani 1 1 d .
C15 C 0.1276(3) 0.3973(3) 0.3862(2) 0.0578(8) Uani 1 1 d .
H15 H 0.0557 0.3984 0.4135 0.069 Uiso 1 1 calc R
C16 C 0.7217(3) 0.0818(2) 0.22421(17) 0.0467(6) Uani 1 1 d .
C17 C 0.8703(3) 0.2657(2) -0.04739(18) 0.0486(6) Uani 1 1 d .
C18 C 0.3011(2) 0.3161(2) 0.31346(18) 0.0459(6) Uani 1 1 d .
H18 H 0.3448 0.2626 0.296 0.055 Uiso 1 1 calc R
Cl22 Cl 0.9384(3) 0.9310(3) 0.6617(2) 0.2184(15) Uani 1 1 d .
C20 C 0.3542(3) 0.3701(2) 0.5522(2) 0.0524(7) Uani 1 1 d .
F21 F 0.9351(3) 0.3096(2) 0.5732(3) 0.1136(11) Uani 1 1 d .
C22 C 0.3957(2) 0.2221(2) 0.52656(18) 0.0464(6) Uani 1 1 d .
C23 C 0.6445(3) 0.3804(2) -0.04661(19) 0.0499(6) Uani 1 1 d .
H23A H 0.6521 0.4418 -0.0496 0.06 Uiso 1 1 calc R
H23B H 0.6626 0.37 -0.1061 0.06 Uiso 1 1 calc R
C24 C 0.3785(2) 0.2573(2) 0.06966(17) 0.0458(6) Uani 1 1 d .
C25 C 0.2144(3) 0.1748(3) 0.6032(3) 0.0636(8) Uani 1 1 d .
H25A H 0.2515 0.1184 0.5842 0.095 Uiso 1 1 calc R
H25B H 0.1438 0.2025 0.5787 0.095 Uiso 1 1 calc R
H25C H 0.2023 0.1603 0.6671 0.095 Uiso 1 1 calc R
C26 C 0.8084(2) 0.0761(2) 0.15321(19) 0.0465(6) Uani 1 1 d .
C27 C 0.5249(2) 0.37635(19) -0.01308(18) 0.0450(5) Uani 1 1 d .
H27A H 0.4763 0.4097 -0.0602 0.054 Uiso 1 1 calc R
H27B H 0.4983 0.4054 0.0366 0.054 Uiso 1 1 calc R
C28 C 0.2602(2) 0.3335(2) 0.58641(17) 0.0463(6) Uani 1 1 d .
C29 C 0.1697(3) 0.4731(2) 0.3764(2) 0.0543(7) Uani 1 1 d .
H29 H 0.1277 0.5226 0.4009 0.065 Uiso 1 1 calc R
C30 C 0.7856(2) 0.3571(2) 0.0907(2) 0.0489(6) Uani 1 1 d .
C31 C 0.9743(3) 0.2616(3) -0.0255(2) 0.0627(8) Uani 1 1 d .
H31 H 0.9796 0.2752 0.0272 0.075 Uiso 1 1 calc R
C32 C 0.9255(3) 0.0811(3) 0.1558(3) 0.0625(8) Uani 1 1 d .
H32A H 0.9286 0.1007 0.2078 0.094 Uiso 1 1 calc R
H32B H 0.9457 0.1252 0.1034 0.094 Uiso 1 1 calc R
H32C H 0.9767 0.0205 0.1578 0.094 Uiso 1 1 calc R
F33 F 0.8377(3) 0.1979(3) 0.4791(3) 0.1251(12) Uani 1 1 d .
C34 C 0.7284(3) 0.0969(3) 0.31251(19) 0.0629(8) Uani 1 1 d .
H34A H 0.6582 0.0978 0.3481 0.094 Uiso 1 1 calc R
H34B H 0.7452 0.1556 0.3039 0.094 Uiso 1 1 calc R
H34C H 0.7863 0.0472 0.3424 0.094 Uiso 1 1 calc R
C35 C 0.6643(3) 0.03784(19) 0.11482(19) 0.0480(6) Uani 1 1 d .
C36 C 0.3218(3) 0.5540(2) 0.3180(2) 0.0567(7) Uani 1 1 d .
H36 H 0.2796 0.6063 0.3383 0.068 Uiso 1 1 calc R
C37 C 0.6298(3) 0.0592(2) 0.19968(18) 0.0477(6) Uani 1 1 d .
C38 C 0.3068(3) 0.3347(3) 0.0954(2) 0.0598(8) Uani 1 1 d .
H38 H 0.3316 0.3872 0.0892 0.072 Uiso 1 1 calc R
C39 C 0.8163(4) 0.4387(3) 0.0468(3) 0.0688(9) Uani 1 1 d .
H39 H 0.8132 0.4614 -0.0144 0.083 Uiso 1 1 calc R
C40 C 0.5203(2) 0.3195(2) 0.21664(17) 0.0447(5) Uani 1 1 d .
C41 C 0.1926(3) 0.3187(2) 0.3552(2) 0.0510(6) Uani 1 1 d .
H41 H 0.1635 0.2683 0.3624 0.061 Uiso 1 1 calc R
C42 C 0.4936(3) 0.4723(2) 0.24591(18) 0.0508(6) Uani 1 1 d .
H42 H 0.5652 0.4726 0.2189 0.061 Uiso 1 1 calc R
F43 F 0.9935(4) 0.2415(4) 0.4629(4) 0.182(2) Uani 1 1 d .
C44 C 0.8668(3) 0.2489(3) -0.1293(2) 0.0691(10) Uani 1 1 d .
H44 H 0.7984 0.2534 -0.1472 0.083 Uiso 1 1 calc R
C45 C 0.6036(4) -0.0053(3) 0.0709(3) 0.0669(9) Uani 1 1 d .
H45A H 0.5318 -0.0062 0.1033 0.1 Uiso 1 1 calc R
H45B H 0.6464 -0.0681 0.0705 0.1 Uiso 1 1 calc R
H45C H 0.5938 0.0309 0.0107 0.1 Uiso 1 1 calc R
C46 C 0.5527(3) 0.3090(4) 0.4735(3) 0.0819(13) Uani 1 1 d .
H46A H 0.561 0.3685 0.4742 0.123 Uiso 1 1 calc R
H46B H 0.5619 0.3039 0.413 0.123 Uiso 1 1 calc R
H46C H 0.6083 0.2597 0.5064 0.123 Uiso 1 1 calc R
C47 C 0.9643(5) 0.2254(4) -0.1845(3) 0.0919(15) Uani 1 1 d .
H47 H 0.9599 0.2137 -0.2385 0.11 Uiso 1 1 calc R
C48 C 0.4577(4) 0.1326(3) 0.5005(3) 0.0715(10) Uani 1 1 d .
H48A H 0.41 0.0914 0.5149 0.107 Uiso 1 1 calc R
H48B H 0.5228 0.1033 0.5324 0.107 Uiso 1 1 calc R
H48C H 0.4799 0.1459 0.4376 0.107 Uiso 1 1 calc R
C49 C 0.4273(3) 0.5510(2) 0.2772(2) 0.0559(7) Uani 1 1 d .
H49 H 0.4562 0.6016 0.2699 0.067 Uiso 1 1 calc R
C50 C 0.6139(3) 0.1771(3) -0.1250(2) 0.0599(8) Uani 1 1 d .
H50 H 0.6778 0.1509 -0.0949 0.072 Uiso 1 1 calc R
C51 C 1.0706(3) 0.2371(4) -0.0822(3) 0.0873(14) Uani 1 1 d .
H51 H 1.1396 0.2329 -0.0655 0.105 Uiso 1 1 calc R
C52 C 0.4229(3) 0.2672(3) -0.1315(2) 0.0622(8) Uani 1 1 d .
H52 H 0.358 0.3025 -0.1063 0.075 Uiso 1 1 calc R
F53 F 0.7803(4) 0.2630(5) 0.5915(4) 0.185(3) Uani 1 1 d .
C54 C 0.5249(3) 0.0505(3) 0.2570(2) 0.0691(9) Uani 1 1 d .
H54A H 0.5231 0.0696 0.3103 0.104 Uiso 1 1 calc R
H54B H 0.5217 -0.0134 0.2723 0.104 Uiso 1 1 calc R
H54C H 0.4619 0.0897 0.2254 0.104 Uiso 1 1 calc R
C55 C 0.8455(3) 0.0218(2) 0.0057(2) 0.0620(8) Uani 1 1 d .
H55A H 0.9149 0.0376 -0.0003 0.093 Uiso 1 1 calc R
H55B H 0.808 0.054 -0.047 0.093 Uiso 1 1 calc R
H55C H 0.86 -0.0445 0.0138 0.093 Uiso 1 1 calc R
C56 C 0.1959(3) 0.3345(4) 0.1309(3) 0.0735(11) Uani 1 1 d .
H56 H 0.1479 0.3873 0.1471 0.088 Uiso 1 1 calc R
C57 C 0.7926(3) 0.3244(3) 0.1821(2) 0.0608(8) Uani 1 1 d .
H57 H 0.7723 0.2699 0.2129 0.073 Uiso 1 1 calc R
C58 C 0.3384(3) 0.1801(3) 0.0811(3) 0.0775(11) Uani 1 1 d .
H58 H 0.3848 0.1275 0.0635 0.093 Uiso 1 1 calc R
F60 F 0.9496(5) 0.1594(3) 0.5850(5) 0.195(3) Uani 1 1 d .
C61 C 0.1531(3) 0.3826(3) 0.6327(2) 0.0668(9) Uani 1 1 d .
H61A H 0.1574 0.4431 0.634 0.1 Uiso 1 1 calc R
H61B H 0.1425 0.3461 0.6925 0.1 Uiso 1 1 calc R
H61C H 0.0913 0.3897 0.6009 0.1 Uiso 1 1 calc R
C62 C 0.8518(5) 0.4869(4) 0.0942(4) 0.0927(15) Uani 1 1 d .
H62 H 0.8713 0.5419 0.0644 0.111 Uiso 1 1 calc R
F63 F 0.8237(6) 0.3436(3) 0.4697(5) 0.208(3) Uani 1 1 d .
C64 C 0.6157(5) 0.1633(3) -0.2087(3) 0.0848(13) Uani 1 1 d .
H64 H 0.6804 0.1284 -0.2346 0.102 Uiso 1 1 calc R
C65 C 0.3671(4) 0.4603(3) 0.5580(3) 0.0825(12) Uani 1 1 d .
H65A H 0.4388 0.4675 0.5295 0.124 Uiso 1 1 calc R
H65B H 0.3615 0.4611 0.6195 0.124 Uiso 1 1 calc R
H65C H 0.3093 0.5108 0.5288 0.124 Uiso 1 1 calc R
C67 C 0.2296(4) 0.1800(4) 0.1186(4) 0.0942(15) Uani 1 1 d .
H67 H 0.2051 0.1268 0.1278 0.113 Uiso 1 1 calc R
C68 C 1.0663(5) 0.2191(4) -0.1615(3) 0.0951(16) Uani 1 1 d .
H68 H 1.1311 0.203 -0.1988 0.114 Uiso 1 1 calc R
C69 C 0.1589(3) 0.2580(4) 0.1417(3) 0.0826(13) Uani 1 1 d .
H69 H 0.0857 0.2586 0.1648 0.099 Uiso 1 1 calc R
C70 C 0.8300(4) 0.3733(4) 0.2280(3) 0.0878(14) Uani 1 1 d .
H70 H 0.8359 0.3508 0.2889 0.105 Uiso 1 1 calc R
C71 C 0.8580(5) 0.4546(4) 0.1828(4) 0.0959(16) Uani 1 1 d .
H71 H 0.8816 0.4876 0.2135 0.115 Uiso 1 1 calc R
C75 C 0.4256(4) 0.2520(3) -0.2151(2) 0.0794(13) Uani 1 1 d .
H75 H 0.3617 0.2764 -0.2451 0.095 Uiso 1 1 calc R
C771 C 0.5209(5) 0.2017(4) -0.2535(2) 0.0872(14) Uani 1 1 d .
H771 H 0.522 0.1932 -0.3099 0.105 Uiso 1 1 calc R
C81 C 0.8638(5) 0.9726(5) 0.5759(5) 0.1066(18) Uani 1 1 d .
H81A H 0.8989 0.9376 0.5314 0.128 Uiso 1 1 calc R
H81B H 0.8649 1.0372 0.5498 0.128 Uiso 1 1 calc R

loop_
_atom_site_aniso_label
_atom_site_aniso_U_11
_atom_site_aniso_U_22
_atom_site_aniso_U_33
_atom_site_aniso_U_23
_atom_site_aniso_U_13
_atom_site_aniso_U_12
Ru1 0.03564(11) 0.04048(11) 0.03730(10) -0.00489(7) -0.00404(7) -0.00961(8)
Fe2 0.03208(16) 0.03434(16) 0.02823(13) -0.00770(11) -0.00254(10) -0.00563(12)
P3 0.0364(3) 0.0395(3) 0.0353(3) -0.0076(2) -0.0073(2) -0.0088(2)
P4 0.0379(3) 0.0415(3) 0.0351(3) -0.0083(2) -0.0041(2) -0.0113(2)
P5 0.0487(5) 0.0704(6) 0.0969(7) -0.0332(5) -0.0028(5) -0.0142(4)
C6 0.0407(12) 0.0393(12) 0.0331(10) -0.0081(8) -0.0038(8) -0.0028(10)
C77 0.0449(13) 0.0420(12) 0.0316(9) -0.0068(8) 0.0001(8) -0.0089(10)
C8 0.0384(13) 0.0645(18) 0.0429(12) -0.0034(11) -0.0115(10) -0.0118(12)
Cl21 0.0785(10) 0.216(3) 0.235(3) -0.084(2) -0.0134(13) -0.0413(13)
C10 0.0460(14) 0.0384(12) 0.0385(11) -0.0051(9) -0.0024(9) 0.0003(10)
C11 0.0549(16) 0.0516(15) 0.0366(11) -0.0052(10) -0.0109(10) -0.0226(12)
C12 0.0454(14) 0.0430(13) 0.0388(11) -0.0030(9) -0.0041(9) -0.0130(11)
C13 0.0498(15) 0.0385(12) 0.0454(12) -0.0112(10) -0.0028(10) -0.0033(11)
C14 0.0349(11) 0.0443(12) 0.0348(10) -0.0080(9) -0.0045(8) -0.0074(9)
C15 0.0346(13) 0.075(2) 0.0551(16) -0.0095(14) -0.0080(11) -0.0063(13)
C16 0.0531(15) 0.0432(13) 0.0359(11) -0.0033(9) -0.0087(10) -0.0050(11)
C17 0.0506(15) 0.0514(15) 0.0407(12) -0.0088(10) 0.0046(10) -0.0166(12)
C18 0.0436(14) 0.0503(14) 0.0436(12) -0.0115(10) -0.0072(10) -0.0108(11)
Cl22 0.173(2) 0.312(4) 0.170(2) 0.000(2) -0.088(2) -0.080(3)
C20 0.0593(18) 0.0539(16) 0.0477(14) -0.0049(11) -0.0146(12) -0.0224(14)
F21 0.091(2) 0.115(2) 0.163(3) -0.076(2) -0.020(2) -0.0259(17)
C22 0.0433(14) 0.0455(14) 0.0443(12) -0.0045(10) -0.0082(10) -0.0069(11)
C23 0.0517(16) 0.0465(14) 0.0481(13) 0.0040(11) -0.0135(11) -0.0179(12)
C24 0.0364(12) 0.0586(16) 0.0413(12) -0.0096(11) -0.0083(9) -0.0112(11)
C25 0.066(2) 0.0549(18) 0.0683(19) -0.0049(15) 0.0034(16) -0.0287(16)
C26 0.0424(14) 0.0432(13) 0.0459(12) -0.0073(10) -0.0096(10) -0.0002(11)
C27 0.0464(14) 0.0388(12) 0.0460(12) -0.0039(10) -0.0134(10) -0.0070(11)
C28 0.0482(14) 0.0487(14) 0.0403(11) -0.0109(10) -0.0038(10) -0.0107(12)
C29 0.0435(15) 0.0515(16) 0.0516(14) -0.0099(12) -0.0022(11) 0.0073(12)
C30 0.0451(14) 0.0521(15) 0.0545(14) -0.0187(12) -0.0071(11) -0.0140(12)
C31 0.0450(16) 0.071(2) 0.0634(18) -0.0117(16) 0.0044(13) -0.0125(15)
C32 0.0400(15) 0.069(2) 0.0695(19) -0.0119(16) -0.0141(14) -0.0013(14)
F33 0.104(2) 0.143(3) 0.167(3) -0.081(3) -0.013(2) -0.049(2)
C34 0.081(2) 0.0648(19) 0.0370(13) -0.0026(12) -0.0166(13) -0.0149(17)
C35 0.0549(16) 0.0365(12) 0.0506(13) -0.0085(10) -0.0063(11) -0.0105(11)
C36 0.078(2) 0.0359(13) 0.0473(14) -0.0068(10) -0.0026(13) -0.0071(13)
C37 0.0541(16) 0.0431(13) 0.0403(12) -0.0016(10) 0.0003(10) -0.0157(12)
C38 0.0455(16) 0.0627(19) 0.0622(17) -0.0130(14) -0.0062(13) -0.0028(14)
C39 0.080(3) 0.061(2) 0.077(2) -0.0177(17) -0.0186(19) -0.0288(18)
C40 0.0429(13) 0.0493(14) 0.0394(11) -0.0129(10) -0.0008(9) -0.0086(11)
C41 0.0458(15) 0.0624(18) 0.0487(13) -0.0111(12) -0.0092(11) -0.0199(13)
C42 0.0599(17) 0.0488(15) 0.0403(12) -0.0051(10) -0.0004(11) -0.0174(13)
F43 0.133(3) 0.231(5) 0.243(5) -0.159(5) 0.102(4) -0.109(4)
C44 0.070(2) 0.093(3) 0.0484(16) -0.0246(17) 0.0087(14) -0.029(2)
C45 0.090(3) 0.0531(18) 0.069(2) -0.0179(15) -0.0103(18) -0.0305(18)
C46 0.0434(18) 0.117(4) 0.079(2) 0.003(2) -0.0148(16) -0.032(2)
C47 0.106(4) 0.115(4) 0.0486(19) -0.026(2) 0.024(2) -0.035(3)
C48 0.075(2) 0.0555(19) 0.0628(19) -0.0115(15) -0.0058(17) 0.0110(17)
C49 0.084(2) 0.0400(14) 0.0458(13) -0.0052(10) -0.0051(13) -0.0251(14)
C50 0.072(2) 0.067(2) 0.0427(13) -0.0171(13) -0.0056(13) -0.0181(17)
C51 0.047(2) 0.099(3) 0.096(3) -0.014(3) 0.0178(19) -0.014(2)
C52 0.064(2) 0.077(2) 0.0482(15) -0.0040(14) -0.0206(14) -0.0245(17)
F53 0.112(3) 0.325(7) 0.187(4) -0.158(5) 0.062(3) -0.112(4)
C54 0.075(2) 0.076(2) 0.0535(17) -0.0056(15) 0.0116(15) -0.037(2)
C55 0.0574(18) 0.0570(18) 0.0617(17) -0.0263(15) 0.0018(14) 0.0060(14)
C56 0.0415(17) 0.106(3) 0.0630(19) -0.023(2) -0.0039(14) -0.0032(19)
C57 0.0564(18) 0.080(2) 0.0547(16) -0.0268(16) -0.0073(13) -0.0211(17)
C58 0.059(2) 0.085(3) 0.103(3) -0.039(2) 0.010(2) -0.036(2)
F60 0.221(6) 0.098(3) 0.280(7) 0.003(3) -0.140(5) -0.043(3)
C61 0.066(2) 0.066(2) 0.0587(18) -0.0221(15) 0.0073(15) -0.0038(17)
C62 0.099(4) 0.076(3) 0.127(4) -0.039(3) -0.025(3) -0.038(3)
F63 0.273(7) 0.101(3) 0.250(6) -0.007(3) -0.160(6) -0.010(4)
C64 0.126(4) 0.087(3) 0.0492(18) -0.0314(19) 0.004(2) -0.033(3)
C65 0.109(4) 0.072(2) 0.086(3) -0.016(2) -0.028(2) -0.046(2)
C67 0.063(2) 0.120(4) 0.119(4) -0.045(3) 0.017(2) -0.053(3)
C68 0.086(3) 0.106(4) 0.067(2) -0.013(2) 0.031(2) -0.016(3)
C69 0.0422(18) 0.139(4) 0.071(2) -0.026(2) -0.0010(15) -0.032(2)
C70 0.081(3) 0.130(4) 0.076(2) -0.055(3) -0.017(2) -0.030(3)
C71 0.097(4) 0.101(4) 0.124(4) -0.063(3) -0.025(3) -0.035(3)
C75 0.106(3) 0.099(3) 0.0490(17) 0.0016(18) -0.032(2) -0.055(3)
C771 0.147(5) 0.095(3) 0.0409(16) -0.0105(18) -0.020(2) -0.063(3)
C81 0.083(3) 0.110(4) 0.136(5) -0.031(4) -0.009(3) -0.041(3)
C300 0.04692(15) 0.05112(15) 0.0428(15) -0.00534(15) 0.07438(15) -0.00776(15)

loop_
_atom_type_symbol
_atom_type_description
_atom_type_scat_dispersion_real
_atom_type_scat_dispersion_imag
_atom_type_scat_source
C C 0.0033 0.0016 'International Tables Vol C Tables 4.2.6.8 and 6.1.1.4'
H H 0 0 'International Tables Vol C Tables 4.2.6.8 and 6.1.1.4'
F F 0.0171 0.0103 'International Tables Vol C Tables 4.2.6.8 and 6.1.1.4'
P P 0.1023 0.0942 'International Tables Vol C Tables 4.2.6.8 and 6.1.1.4'
Fe Fe 0.3463 0.8444 'International Tables Vol C Tables 4.2.6.8 and 6.1.1.4'
Ru Ru -1.2594 0.8363 'International Tables Vol C Tables 4.2.6.8 and 6.1.1.4'
Cl Cl 0.1484 0.1585 'International Tables Vol C Tables 4.2.6.8 and 6.1.1.4'

loop_
_geom_angle_atom_site_label_1
_geom_angle_atom_site_label_2
_geom_angle_atom_site_label_3
_geom_angle
C28 Ru1 C20 38.40(12)
C28 Ru1 C22 64.56(11)
C20 Ru1 C22 64.69(12)
C28 Ru1 C12 38.63(11)
C20 Ru1 C12 64.59(11)
C22 Ru1 C12 38.48(11)
C28 Ru1 C8 64.37(11)
C20 Ru1 C8 38.64(13)
C22 Ru1 C8 38.45(12)
C12 Ru1 C8 64.37(11)
C28 Ru1 C18 161.51(12)
C20 Ru1 C18 154.86(12)
C22 Ru1 C18 106.55(11)
C12 Ru1 C18 124.38(11)
C8 Ru1 C18 119.74(11)
C28 Ru1 C41 130.01(12)
C20 Ru1 C41 168.01(12)
C22 Ru1 C41 116.16(12)
C12 Ru1 C41 108.05(11)
C8 Ru1 C41 148.71(13)
C18 Ru1 C41 37.04(11)
C28 Ru1 C29 108.85(11)
C20 Ru1 C29 111.35(13)
C22 Ru1 C29 173.25(11)
C12 Ru1 C29 135.33(11)
C8 Ru1 C29 141.36(13)
C18 Ru1 C29 79.32(11)
C41 Ru1 C29 66.47(13)
C28 Ru1 C15 109.48(12)
C20 Ru1 C15 134.96(13)
C22 Ru1 C15 142.53(13)
C12 Ru1 C15 112.71(12)
C8 Ru1 C15 173.39(12)
C18 Ru1 C15 66.87(12)
C41 Ru1 C15 37.04(13)
C29 Ru1 C15 36.42(14)
C28 Ru1 C6 160.73(11)
C20 Ru1 C6 123.87(11)
C22 Ru1 C6 119.77(10)
C12 Ru1 C6 155.06(10)
C8 Ru1 C6 106.40(10)
C18 Ru1 C6 37.68(10)
C41 Ru1 C6 66.96(11)
C29 Ru1 C6 66.91(10)
C15 Ru1 C6 78.69(11)
C28 Ru1 C10 129.48(10)
C20 Ru1 C10 107.40(11)
C22 Ru1 C10 148.41(11)
C12 Ru1 C10 167.85(10)
C8 Ru1 C10 115.80(12)
C18 Ru1 C10 66.88(11)
C41 Ru1 C10 78.14(12)
C29 Ru1 C10 36.81(11)
C15 Ru1 C10 65.68(12)
C6 Ru1 C10 36.87(9)
C14 Fe2 C37 94.70(11)
C14 Fe2 C16 89.26(11)
C37 Fe2 C16 39.99(12)
C14 Fe2 C26 119.90(11)
C37 Fe2 C26 66.10(12)
C16 Fe2 C26 39.05(11)
C14 Fe2 C13 155.02(11)
C37 Fe2 C13 66.12(12)
C16 Fe2 C13 65.77(11)
C26 Fe2 C13 38.88(11)
C14 Fe2 C35 131.12(11)
C37 Fe2 C35 39.32(11)
C16 Fe2 C35 65.75(11)
C26 Fe2 C35 64.96(12)
C13 Fe2 C35 38.76(12)
C14 Fe2 P3 81.12(8)
C37 Fe2 P3 111.50(9)
C16 Fe2 P3 149.28(9)
C26 Fe2 P3 158.67(8)
C13 Fe2 P3 119.90(8)
C35 Fe2 P3 99.23(8)
C14 Fe2 P4 87.56(8)
C37 Fe2 P4 161.90(9)
C16 Fe2 P4 122.27(9)
C26 Fe2 P4 97.23(9)
C13 Fe2 P4 105.85(9)
C35 Fe2 P4 141.29(9)
P3 Fe2 P4 86.60(4)
C24 P3 C27 103.47(14)
C24 P3 C11 99.48(13)
C27 P3 C11 100.75(13)
C24 P3 Fe2 120.44(9)
C27 P3 Fe2 106.53(9)
C11 P3 Fe2 123.09(10)
C30 P4 C17 98.96(14)
C30 P4 C23 103.41(14)
C17 P4 C23 100.99(14)
C30 P4 Fe2 118.92(10)
C17 P4 Fe2 122.44(10)
C23 P4 Fe2 109.30(10)
F63 P5 F53 85.4(4)
F63 P5 F60 179.4(4)
F53 P5 F60 95.1(4)
F63 P5 F43 95.1(4)
F53 P5 F43 179.3(4)
F60 P5 F43 84.3(4)
F63 P5 F33 89.4(3)
F53 P5 F33 89.9(2)
F60 P5 F33 90.2(3)
F43 P5 F33 90.5(2)
F63 P5 F21 89.5(3)
F53 P5 F21 91.2(2)
F60 P5 F21 90.8(2)
F43 P5 F21 88.5(2)
F33 P5 F21 178.4(2)
C77 C6 C10 120.8(2)
C77 C6 C18 121.7(2)
C10 C6 C18 117.5(2)
C77 C6 Ru1 129.54(17)
C10 C6 Ru1 71.64(14)
C18 C6 Ru1 68.23(14)
C42 C77 C40 122.2(3)
C42 C77 C6 117.6(2)
C40 C77 C6 120.1(2)
C22 C8 C20 108.1(3)
C22 C8 C46 125.8(3)
C20 C8 C46 126.1(3)
C22 C8 Ru1 70.75(16)
C20 C8 Ru1 70.26(16)
C46 C8 Ru1 125.4(2)
C29 C10 C36 122.1(3)
C29 C10 C6 119.8(3)
C36 C10 C6 118.0(3)
C29 C10 Ru1 68.86(16)
C36 C10 Ru1 128.7(2)
C6 C10 Ru1 71.49(14)
C50 C11 C52 118.7(3)
C50 C11 P3 119.4(2)
C52 C11 P3 121.7(3)
C28 C12 C22 107.6(2)
C28 C12 C25 127.0(3)
C22 C12 C25 125.3(3)
C28 C12 Ru1 69.88(15)
C22 C12 Ru1 70.75(15)
C25 C12 Ru1 128.4(2)
C35 C13 C26 107.8(2)
C35 C13 C55 125.4(3)
C26 C13 C55 125.7(3)
C35 C13 Fe2 70.70(16)
C26 C13 Fe2 70.46(15)
C55 C13 Fe2 133.8(2)
C40 C14 Fe2 177.4(2)
C29 C15 C41 120.7(3)
C29 C15 Ru1 71.71(18)
C41 C15 Ru1 71.19(17)
C26 C16 C37 107.5(2)
C26 C16 C34 126.5(3)
C37 C16 C34 125.6(3)
C26 C16 Fe2 70.87(15)
C37 C16 Fe2 69.49(15)
C34 C16 Fe2 130.3(2)
C31 C17 C44 117.1(3)
C31 C17 P4 121.5(2)
C44 C17 P4 121.3(3)
C41 C18 C6 120.6(3)
C41 C18 Ru1 71.62(16)
C6 C18 Ru1 74.09(14)
C28 C20 C8 107.7(3)
C28 C20 C65 126.9(3)
C8 C20 C65 125.3(3)
C28 C20 Ru1 70.40(16)
C8 C20 Ru1 71.10(16)
C65 C20 Ru1 126.8(2)
C8 C22 C12 107.9(3)
C8 C22 C48 126.0(3)
C12 C22 C48 126.0(3)
C8 C22 Ru1 70.80(16)
C12 C22 Ru1 70.77(15)
C48 C22 Ru1 126.5(2)
C27 C23 P4 109.84(18)
C38 C24 C58 117.9(3)
C38 C24 P3 122.9(3)
C58 C24 P3 119.2(3)
C13 C26 C16 108.8(3)
C13 C26 C32 125.1(3)
C16 C26 C32 125.4(3)
C13 C26 Fe2 70.66(15)
C16 C26 Fe2 70.08(15)
C32 C26 Fe2 132.7(2)
C23 C27 P3 108.10(19)
C20 C28 C12 108.8(3)
C20 C28 C61 125.4(3)
C12 C28 C61 125.9(3)
C20 C28 Ru1 71.20(16)
C12 C28 Ru1 71.48(14)
C61 C28 Ru1 124.5(2)
C15 C29 C10 120.9(3)
C15 C29 Ru1 71.87(18)
C10 C29 Ru1 74.33(16)
C39 C30 C57 118.5(3)
C39 C30 P4 121.6(3)
C57 C30 P4 119.9(3)
C17 C31 C51 120.5(4)
C13 C35 C37 108.8(3)
C13 C35 C45 125.2(3)
C37 C35 C45 125.3(3)
C13 C35 Fe2 70.54(16)
C37 C35 Fe2 69.24(16)
C45 C35 Fe2 133.4(2)
C49 C36 C10 119.7(3)
C35 C37 C16 107.1(3)
C35 C37 C54 127.0(3)
C16 C37 C54 125.7(3)
C35 C37 Fe2 71.44(16)
C16 C37 Fe2 70.52(15)
C54 C37 Fe2 127.9(2)
C24 C38 C56 120.3(4)
C30 C39 C62 120.2(4)
C14 C40 C77 171.8(3)
C18 C41 C15 120.4(3)
C18 C41 Ru1 71.35(16)
C15 C41 Ru1 71.77(18)
C77 C42 C49 122.5(3)
C47 C44 C17 120.9(4)
C68 C47 C44 121.6(4)
C36 C49 C42 121.3(3)
C11 C50 C64 121.1(4)
C68 C51 C31 121.7(5)
C75 C52 C11 119.5(4)
C69 C56 C38 120.6(4)
C30 C57 C70 120.2(4)
C24 C58 C67 121.1(4)
C71 C62 C39 120.8(5)
C771 C64 C50 119.6(4)
C69 C67 C58 120.2(5)
C47 C68 C51 118.2(4)
C56 C69 C67 119.8(4)
C71 C70 C57 119.8(4)
C62 C71 C70 120.5(4)
C771 C75 C52 120.8(4)
C75 C771 C64 120.2(3)
Cl22 C81 Cl21 114.4(4)

loop_
_geom_bond_atom_site_label_1
_geom_bond_atom_site_label_2
_geom_bond_distance
Ru1 C28 2.156(3)
Ru1 C20 2.167(3)
Ru1 C22 2.177(3)
Ru1 C12 2.177(3)
Ru1 C8 2.178(3)
Ru1 C18 2.209(3)
Ru1 C41 2.212(3)
Ru1 C29 2.218(3)
Ru1 C15 2.220(3)
Ru1 C6 2.287(2)
Ru1 C10 2.289(3)
Fe2 C14 1.880(3)
Fe2 C37 2.107(3)
Fe2 C16 2.121(3)
Fe2 C26 2.132(3)
Fe2 C13 2.134(3)
Fe2 C35 2.137(3)
Fe2 P3 2.1933(9)
Fe2 P4 2.2050(9)
P3 C24 1.833(3)
P3 C27 1.845(3)
P3 C11 1.851(3)
P4 C30 1.844(3)
P4 C17 1.847(3)
P4 C23 1.866(3)
P5 F63 1.506(5)
P5 F53 1.519(4)
P5 F60 1.538(5)
P5 F43 1.542(4)
P5 F33 1.578(3)
P5 F21 1.592(3)
C6 C77 1.438(4)
C6 C10 1.447(4)
C6 C18 1.454(4)
C77 C42 1.367(4)
C77 C40 1.427(4)
C8 C22 1.434(5)
C8 C20 1.437(5)
C8 C46 1.498(5)
Cl21 C81 1.708(6)
C10 C29 1.425(4)
C10 C36 1.438(5)
C11 C50 1.384(5)
C11 C52 1.400(4)
C12 C28 1.433(4)
C12 C22 1.435(4)
C12 C25 1.494(4)
C13 C35 1.417(4)
C13 C26 1.420(4)
C13 C55 1.508(4)
C14 C40 1.225(4)
C15 C29 1.387(5)
C15 C41 1.408(5)
C16 C26 1.421(4)
C16 C37 1.446(4)
C16 C34 1.493(4)
C17 C31 1.392(5)
C17 C44 1.395(4)
C18 C41 1.404(4)
Cl22 C81 1.645(7)
C20 C28 1.422(4)
C20 C65 1.482(5)
C22 C48 1.501(5)
C23 C27 1.523(4)
C24 C38 1.381(5)
C24 C58 1.388(5)
C26 C32 1.510(5)
C28 C61 1.510(4)
C30 C39 1.389(5)
C30 C57 1.391(4)
C31 C51 1.396(5)
C35 C37 1.428(4)
C35 C45 1.505(4)
C36 C49 1.365(5)
C37 C54 1.484(4)
C38 C56 1.413(5)
C39 C62 1.394(6)
C42 C49 1.416(4)
C44 C47 1.391(6)
C47 C68 1.365(8)
C50 C64 1.388(5)
C51 C68 1.367(7)
C52 C75 1.394(5)
C56 C69 1.355(7)
C57 C70 1.399(5)
C58 C67 1.396(6)
C62 C71 1.347(8)
C64 C771 1.380(7)
C67 C69 1.367(7)
C70 C71 1.372(8)
C75 C771 1.364(7)
